data_4333442
loop_
_publ_author_name
'Figueroa, Joshua S.'
'Yurkerwich, Kevin'
'Melnick, Jonathan'
'Buccella, Daniela'
'Parkin, Gerard'

_publ_section_title
;
 Applications of bis(1-R-imidazol-2-yl)disulfides and diselenides as
 ligands for main-group and transition metals: kappa2-(N,N) coordination,
 S-S bond cleavage, and S-S/E-E (E = S, Se) bond metathesis reactions.
;
_journal_issue 22
_journal_name_full 'Inorganic chemistry'
_journal_page_first 9234
_journal_page_last 9244
_journal_paper_doi 10.1021/ic701228y
_journal_volume 46
_journal_year 2007
_chemical_formula_sum 'C27 H48 N4 Ni P2 S2'
_chemical_formula_weight 613.46
_chemical_name_systematic
;

 ?

;
_space_group_IT_number 2
_symmetry_cell_setting triclinic
_symmetry_space_group_name_Hall '-P 1'
_symmetry_space_group_name_H-M 'P -1'
_atom_sites_solution_hydrogens geom
_atom_sites_solution_primary direct
_atom_sites_solution_secondary difmap
_audit_creation_method SHELXL-97
_cell_angle_alpha 74.588(8)
_cell_angle_beta 84.137(14)
_cell_angle_gamma 68.513(5)
_cell_formula_units_Z 1
_cell_length_a 7.3358(14)
_cell_length_b 9.3361(19)
_cell_length_c 13.886(4)
_cell_measurement_reflns_used 2407
_cell_measurement_temperature 243(2)
_cell_measurement_theta_max 26.27
_cell_measurement_theta_min 2.42
_cell_volume 853.1(3)
_computing_cell_refinement 'Bruker SMART'
_computing_data_collection 'Bruker SMART'
_computing_data_reduction 'Bruker SAINT'
_computing_molecular_graphics 'Bruker SHELXTL'
_computing_publication_material 'Bruker SHELXTL'
_computing_structure_refinement 'SHELXL-97 (Sheldrick, 1997)'
_computing_structure_solution 'SHELXS-97 (Sheldrick, 1990)'
_diffrn_ambient_temperature 243(2)
_diffrn_measured_fraction_theta_full 0.998
_diffrn_measured_fraction_theta_max 0.998
_diffrn_measurement_device_type 'CCD area detector'
_diffrn_measurement_method 'phi and omega scans'
_diffrn_radiation_monochromator graphite
_diffrn_radiation_source 'fine-focus sealed tube'
_diffrn_radiation_type MoK\a
_diffrn_radiation_wavelength 0.71073
_diffrn_reflns_av_R_equivalents 0.0191
_diffrn_reflns_av_sigmaI/netI 0.0328
_diffrn_reflns_limit_h_max 3
_diffrn_reflns_limit_h_min -8
_diffrn_reflns_limit_k_max 9
_diffrn_reflns_limit_k_min -10
_diffrn_reflns_limit_l_max 16
_diffrn_reflns_limit_l_min -16
_diffrn_reflns_number 4996
_diffrn_reflns_theta_full 24.70
_diffrn_reflns_theta_max 24.70
_diffrn_reflns_theta_min 1.52
_exptl_absorpt_coefficient_mu 0.806
_exptl_absorpt_correction_T_max 1.0
_exptl_absorpt_correction_T_min 0.739085
_exptl_absorpt_correction_type empirical
_exptl_absorpt_process_details SADABS
_exptl_crystal_colour Orange
_exptl_crystal_density_diffrn 1.194
_exptl_crystal_density_method 'not measured'
_exptl_crystal_description Rod
_exptl_crystal_F_000 328
_exptl_crystal_size_max 0.3
_exptl_crystal_size_mid 0.1
_exptl_crystal_size_min 0.05
_refine_diff_density_max 0.434
_refine_diff_density_min -0.456
_refine_diff_density_rms 0.056
_refine_ls_extinction_method none
_refine_ls_goodness_of_fit_ref 1.051
_refine_ls_hydrogen_treatment constr
_refine_ls_matrix_type full
_refine_ls_number_parameters 184
_refine_ls_number_reflns 2900
_refine_ls_number_restraints 2
_refine_ls_restrained_S_all 1.051
_refine_ls_R_factor_all 0.0554
_refine_ls_R_factor_gt 0.0425
_refine_ls_shift/su_max 0.004
_refine_ls_shift/su_mean 0.000
_refine_ls_structure_factor_coef Fsqd
_refine_ls_weighting_details 'calc w=1/[\s^2^(Fo^2^)+(0.0588P)^2^+0.4654P] where P=(Fo^2^+2Fc^2^)/3'
_refine_ls_weighting_scheme calc
_refine_ls_wR_factor_gt 0.1102
_refine_ls_wR_factor_ref 0.1181
_reflns_number_gt 2390
_reflns_number_total 2900
_reflns_threshold_expression >2sigma(I)
_cod_data_source_file ic701228ysup5.cif
_cod_data_source_block jf46s10
_cod_depositor_comments
;
The following automatic conversions were performed:

'_symmetry_cell_setting' value 'Triclinic' changed to 'triclinic'
according to /home/saulius/struct/CIF-dictionaries/cif_core.dic
dictionary named 'cif_core.dic' version 2.4.2 from
2011-04-26.

'_exptl_absorpt_correction_type' value 'Empirical'
changed to 'empirical' according to
/home/saulius/struct/CIF-dictionaries/cif_core.dic dictionary named
'cif_core.dic' version 2.4.2 from 2011-04-26.

Automatic conversion script
Id: cif_fix_values 1891 2012-01-12 08:04:46Z andrius 

 Adding full bibliography for 4333438--4333444.cif.
;
_cod_original_sg_symbol_H-M P-1
_cod_database_code 4333442

loop_
_symmetry_equiv_pos_as_xyz
'x, y, z'
'-x, -y, -z'

loop_
_atom_site_label
_atom_site_type_symbol
_atom_site_fract_x
_atom_site_fract_y
_atom_site_fract_z
_atom_site_U_iso_or_equiv
_atom_site_adp_type
_atom_site_occupancy
_atom_site_symmetry_multiplicity
_atom_site_calc_flag
_atom_site_refinement_flags
_atom_site_disorder_assembly
_atom_site_disorder_group
Ni Ni 0.0000 0.0000 0.0000 0.04214(19) Uani 1 2 d S . .
S1 S -0.09235(13) -0.26249(14) 0.18020(8) 0.0774(3) Uani 1 1 d . . .
P1 P -0.06172(17) 0.17980(11) 0.08700(7) 0.0727(3) Uani 1 1 d . . .
C11 C 0.1352(4) -0.2512(3) 0.1715(2) 0.0412(6) Uani 1 1 d . . .
N11 N 0.1834(3) -0.1441(3) 0.09817(17) 0.0438(6) Uani 1 1 d . . .
C12 C 0.3768(4) -0.1684(4) 0.1110(3) 0.0570(8) Uani 1 1 d . . .
H12A H 0.4484 -0.1100 0.0697 0.068 Uiso 1 1 calc R . .
N12 N 0.2976(3) -0.3410(3) 0.23031(17) 0.0437(6) Uani 1 1 d . . .
C13 C 0.4471(4) -0.2871(4) 0.1908(2) 0.0540(8) Uani 1 1 d . . .
H13A H 0.5753 -0.3269 0.2156 0.065 Uiso 1 1 calc R . .
C14 C 0.3148(5) -0.4749(4) 0.3207(2) 0.0599(9) Uani 1 1 d . . .
C15 C 0.5208(6) -0.5394(5) 0.3628(3) 0.0851(13) Uani 1 1 d . . .
H15A H 0.5450 -0.4570 0.3841 0.128 Uiso 1 1 calc R . .
H15B H 0.6154 -0.5729 0.3117 0.128 Uiso 1 1 calc R . .
H15C H 0.5335 -0.6294 0.4195 0.128 Uiso 1 1 calc R . .
C16 C 0.2784(8) -0.6060(5) 0.2873(4) 0.1080(18) Uani 1 1 d . . .
H16A H 0.1473 -0.5657 0.2602 0.162 Uiso 1 1 calc R . .
H16B H 0.2914 -0.6959 0.3441 0.162 Uiso 1 1 calc R . .
H16C H 0.3735 -0.6394 0.2363 0.162 Uiso 1 1 calc R . .
C17 C 0.1712(6) -0.4143(6) 0.3994(3) 0.0885(13) Uani 1 1 d . . .
H17A H 0.2011 -0.3320 0.4176 0.133 Uiso 1 1 calc R . .
H17B H 0.1812 -0.5010 0.4579 0.133 Uiso 1 1 calc R . .
H17C H 0.0392 -0.3709 0.3731 0.133 Uiso 1 1 calc R . .
C21 C -0.2521(9) 0.3667(5) 0.0441(4) 0.122(2) Uani 1 1 d . . .
H21A H -0.2639 0.4341 0.0886 0.183 Uiso 1 1 calc R . .
H21B H -0.3750 0.3504 0.0431 0.183 Uiso 1 1 calc R . .
H21C H -0.2210 0.4174 -0.0228 0.183 Uiso 1 1 calc R . .
C22 C -0.1017(11) 0.1158(6) 0.2176(3) 0.154(3) Uani 1 1 d . . .
H22A H -0.1273 0.2032 0.2485 0.230 Uiso 1 1 calc R . .
H22B H 0.0137 0.0283 0.2474 0.230 Uiso 1 1 calc R . .
H22C H -0.2134 0.0812 0.2281 0.230 Uiso 1 1 calc R . .
C23 C 0.1504(9) 0.2416(7) 0.0907(5) 0.137(2) Uani 1 1 d . . .
H23A H 0.1160 0.3202 0.1296 0.205 Uiso 1 1 calc R . .
H23B H 0.1850 0.2870 0.0233 0.205 Uiso 1 1 calc R . .
H23C H 0.2611 0.1498 0.1213 0.205 Uiso 1 1 calc R . .
C31 C 0.693(2) -1.0523(9) 0.4642(8) 0.154(13) Uani 0.50 1 d PGD A -1
H31A H 0.7866 -1.0976 0.4189 0.184 Uiso 0.50 1 calc PR A -1
C32 C 0.7518(16) -1.0076(11) 0.5403(10) 0.124(4) Uani 0.50 1 d PG A -1
H32A H 0.8843 -1.0226 0.5465 0.149 Uiso 0.50 1 calc PR A -1
C33 C 0.614(2) -0.9405(11) 0.6073(7) 0.117(6) Uani 0.50 1 d PG A -1
H33A H 0.6534 -0.9102 0.6588 0.141 Uiso 0.50 1 calc PR A -1
C34 C 0.4179(19) -0.9182(10) 0.5982(7) 0.136(7) Uani 0.50 1 d PG A -1
H34A H 0.3247 -0.8728 0.6435 0.163 Uiso 0.50 1 calc PR A -1
C35 C 0.3596(17) -0.9629(12) 0.5221(9) 0.119(8) Uani 0.50 1 d PGD A -1
H35A H 0.2270 -0.9478 0.5159 0.143 Uiso 0.50 1 calc PR A -1
C36 C 0.497(2) -1.0300(12) 0.4551(7) 0.116(5) Uani 0.50 1 d PGD A -1
C37 C 0.437(4) -1.091(4) 0.3794(19) 0.39(3) Uani 0.50 1 d PD A -1
H37A H 0.2967 -1.0667 0.3836 0.587 Uiso 0.50 1 calc PR A -1
H37B H 0.5040 -1.2049 0.3922 0.587 Uiso 0.50 1 calc PR A -1
H37C H 0.4715 -1.0404 0.3132 0.587 Uiso 0.50 1 calc PR A -1

loop_
_atom_site_aniso_label
_atom_site_aniso_U_11
_atom_site_aniso_U_22
_atom_site_aniso_U_33
_atom_site_aniso_U_23
_atom_site_aniso_U_13
_atom_site_aniso_U_12
Ni 0.0475(3) 0.0384(3) 0.0362(3) -0.0008(2) -0.0042(2) -0.0151(2)
S1 0.0476(5) 0.1077(8) 0.0778(7) 0.0052(6) -0.0106(4) -0.0453(5)
P1 0.1094(8) 0.0467(5) 0.0498(5) -0.0119(4) -0.0160(5) -0.0097(5)
C11 0.0370(14) 0.0448(15) 0.0390(15) -0.0026(12) -0.0048(12) -0.0156(12)
N11 0.0425(13) 0.0437(13) 0.0414(13) -0.0008(11) -0.0020(10) -0.0172(11)
C12 0.0467(17) 0.067(2) 0.062(2) -0.0074(17) 0.0047(15) -0.0320(16)
N12 0.0419(12) 0.0454(13) 0.0402(13) -0.0030(11) -0.0090(10) -0.0141(11)
C13 0.0344(15) 0.066(2) 0.061(2) -0.0122(17) -0.0070(14) -0.0173(14)
C14 0.081(2) 0.0483(18) 0.0429(18) 0.0060(14) -0.0187(17) -0.0218(17)
C15 0.091(3) 0.070(3) 0.067(3) -0.001(2) -0.038(2) 0.001(2)
C16 0.170(5) 0.056(2) 0.100(4) 0.014(2) -0.054(3) -0.052(3)
C17 0.093(3) 0.109(3) 0.049(2) 0.009(2) -0.001(2) -0.039(3)
C21 0.179(5) 0.058(3) 0.093(4) -0.026(2) -0.028(4) 0.013(3)
C22 0.275(9) 0.084(3) 0.051(3) -0.021(2) 0.016(4) -0.006(4)
C23 0.182(6) 0.120(4) 0.148(5) -0.053(4) -0.047(5) -0.073(4)
C31 0.26(3) 0.073(10) 0.090(12) -0.018(9) 0.065(15) -0.029(12)
C32 0.146(11) 0.073(7) 0.128(12) 0.014(8) -0.001(11) -0.038(8)
C33 0.226(17) 0.053(6) 0.082(9) -0.001(6) -0.024(11) -0.064(9)
C34 0.221(18) 0.062(7) 0.085(10) -0.010(6) 0.064(12) -0.027(9)
C35 0.129(13) 0.072(9) 0.104(16) 0.024(10) 0.030(12) -0.016(10)
C36 0.201(17) 0.056(6) 0.075(8) 0.018(6) -0.016(11) -0.045(10)
C37 0.69(9) 0.27(4) 0.28(4) 0.05(3) -0.25(5) -0.25(5)

loop_
_atom_type_symbol
_atom_type_description
_atom_type_scat_dispersion_real
_atom_type_scat_dispersion_imag
_atom_type_scat_source
C C 0.0033 0.0016 'International Tables Vol C Tables 4.2.6.8 and 6.1.1.4'
H H 0.0000 0.0000 'International Tables Vol C Tables 4.2.6.8 and 6.1.1.4'
N N 0.0061 0.0033 'International Tables Vol C Tables 4.2.6.8 and 6.1.1.4'
P P 0.1023 0.0942 'International Tables Vol C Tables 4.2.6.8 and 6.1.1.4'
S S 0.1246 0.1234 'International Tables Vol C Tables 4.2.6.8 and 6.1.1.4'
Ni Ni 0.3393 1.1124 'International Tables Vol C Tables 4.2.6.8 and 6.1.1.4'

loop_
_geom_angle_atom_site_label_1
_geom_angle_atom_site_label_2
_geom_angle_atom_site_label_3
_geom_angle
_geom_angle_site_symmetry_1
_geom_angle_site_symmetry_3
N11 Ni N11 180.0(3) 2 .
N11 Ni P1 91.51(8) 2 .
N11 Ni P1 88.49(8) . .
N11 Ni P1 88.49(8) 2 2
N11 Ni P1 91.51(8) . 2
P1 Ni P1 180.00(9) . 2
C22 P1 C21 106.4(3) . .
C22 P1 C23 99.6(3) . .
C21 P1 C23 101.6(3) . .
C22 P1 Ni 116.15(18) . .
C21 P1 Ni 117.86(17) . .
C23 P1 Ni 112.7(2) . .
N11 C11 N12 108.0(2) . .
N11 C11 S1 121.8(2) . .
N12 C11 S1 130.1(2) . .
C11 N11 C12 107.4(2) . .
C11 N11 Ni 120.98(18) . .
C12 N11 Ni 131.6(2) . .
C13 C12 N11 109.6(3) . .
C13 N12 C11 107.7(2) . .
C13 N12 C14 124.8(2) . .
C11 N12 C14 127.5(2) . .
C12 C13 N12 107.4(3) . .
N12 C14 C17 109.3(3) . .
N12 C14 C15 109.6(3) . .
C17 C14 C15 108.5(3) . .
N12 C14 C16 107.4(3) . .
C17 C14 C16 113.0(4) . .
C15 C14 C16 109.0(3) . .
C32 C31 C36 120.0 . .
C33 C32 C31 120.0 . .
C32 C33 C34 120.0 . .
C33 C34 C35 120.0 . .
C36 C35 C34 120.0 . .
C35 C36 C31 120.0 . .
C35 C36 C37 119.7(2) . .
C31 C36 C37 120.1(2) . .

loop_
_geom_bond_atom_site_label_1
_geom_bond_atom_site_label_2
_geom_bond_distance
_geom_bond_site_symmetry_2
Ni N11 1.884(2) 2
Ni N11 1.884(2) .
Ni P1 2.2116(10) .
Ni P1 2.2116(10) 2
S1 C11 1.701(3) .
P1 C22 1.782(5) .
P1 C21 1.784(4) .
P1 C23 1.856(6) .
C11 N11 1.343(3) .
C11 N12 1.376(3) .
N11 C12 1.375(4) .
C12 C13 1.330(4) .
N12 C13 1.375(4) .
N12 C14 1.495(4) .
C14 C17 1.510(5) .
C14 C15 1.522(5) .
C14 C16 1.534(5) .
C31 C32 1.3900 .
C31 C36 1.3900 .
C32 C33 1.3900 .
C33 C34 1.3900 .
C34 C35 1.3900 .
C35 C36 1.3900 .
C36 C37 1.489(5) .
